data_7244464
loop_
_publ_author_name
'Moussa, Ziad'
'Judeh, Zaher M. A.'
'Alzamly, Ahmed'
'Ahmed, Saleh A.'
'Tomah Al-Masri, Harbi'
'Al-Hindawi, Bassam'
'Rasool, Faisal'
'Saada, Sara'

_publ_section_title
;
 Iodine-DMSO mediated conversion of N-arylcyanothioformamides to
 N-arylcyanoformamides and the unexpected formation of
 2-cyanobenzothiazoles
;
_journal_issue 10
_journal_name_full 'RSC Advances'
_journal_page_first 6133
_journal_page_last 6148
_journal_paper_doi 10.1039/D2RA00049K
_journal_volume 12
_journal_year 2022
_chemical_absolute_configuration rm
_chemical_formula_moiety 'C10 H8 N2 O2 S'
_chemical_formula_sum 'C10 H8 N2 O2 S'
_chemical_formula_weight 220.24
_space_group_crystal_system orthorhombic
_space_group_IT_number 33
_space_group_name_Hall 'P 2c -2n'
_space_group_name_H-M_alt 'P n a 21'
_atom_sites_solution_hydrogens geom
_atom_sites_solution_primary dual
_audit_creation_date 2021-12-30
_audit_creation_method
;
Olex2 1.3
(compiled 2020.11.12 svn.r5f609507 for OlexSys, GUI svn.r6408)
;
_audit_update_record
;
2021-12-30 deposited with the CCDC.	2022-01-31 downloaded from the CCDC.
;
_cell_angle_alpha 90
_cell_angle_beta 90
_cell_angle_gamma 90
_cell_formula_units_Z 4
_cell_length_a 13.7218(16)
_cell_length_b 18.260(2)
_cell_length_c 3.9580(7)
_cell_measurement_reflns_used 2265
_cell_measurement_temperature 297.00(10)
_cell_measurement_theta_max 72.9700
_cell_measurement_theta_min 3.9770
_cell_volume 991.7(2)
_computing_cell_refinement 'CrysAlisPro 1.171.41.120a (Rigaku OD, 2021)'
_computing_data_collection 'CrysAlisPro 1.171.41.120a (Rigaku OD, 2021)'
_computing_data_reduction 'CrysAlisPro 1.171.41.120a (Rigaku OD, 2021)'
_computing_molecular_graphics 'Olex2 1.3 (Dolomanov et al., 2009)'
_computing_publication_material 'Olex2 1.3 (Dolomanov et al., 2009)'
_computing_structure_refinement 'SHELXL 2018/3 (Sheldrick, 2015)'
_computing_structure_solution 'SHELXT 2018/2 (Sheldrick, 2018)'
_diffrn_ambient_environment air
_diffrn_ambient_temperature 297.00(10)
_diffrn_detector 'Hybrid Pixel Array Detector'
_diffrn_detector_area_resol_mean 10.0000
_diffrn_detector_type HyPix
_diffrn_measured_fraction_theta_full 0.9928
_diffrn_measured_fraction_theta_max 0.8194
_diffrn_measurement_details
;
List of Runs (angles in degrees, time in seconds):

  # Type    Start    End  Width  t~exp~   \w     \q     \k     \f   Frames
#--------------------------------------------------------------------------
  1  \w    -57.00 -18.00   0.50   14.40    --  -90.00  50.00 148.00   78
  2  \w   -161.00 -81.00   0.50   14.40    --  -90.00-111.00 133.00  160
  3  \w   -161.00 -81.00   0.50   14.40    --  -90.00 -50.00   1.00  160
  4  \w     87.00 177.00   0.50   14.40    --  104.80  74.00 -17.00  180
  5  \w    -86.00 -35.00   0.50    3.60    --  -48.51 125.00 150.00  102
  6  \w    -86.00 -35.00   0.50    3.60    --  -48.51 125.00 -90.00  102
  7  \w    -26.00  23.00   0.50    3.60    --  -48.51  19.00  90.00   98
  8  \w    -23.00  26.00   0.50    3.60    --   48.51 -19.00 -60.00   98
  9  \w   -161.00-131.00   0.50   14.40    --  -90.00 -37.00 150.00   60
 10  \w   -161.00-131.00   0.50   14.40    --  -90.00 -37.00 120.00   60
 11  \w   -161.00-113.00   0.50   14.40    --  -90.00-125.00 120.00   96
 12  \w    131.00 177.00   0.50   14.40    --  104.80  37.00-150.00   92
 13  \w     33.00  66.00   0.50   14.40    --  104.80 -57.00-150.00   66
 14  \w   -120.00 -44.00   0.50    3.60    --  -48.51 -19.00 120.00  152
 15  \w     44.00  91.00   0.50    3.60    --   48.51  19.00 -60.00   94
;
_diffrn_measurement_device 'four-circle diffractometer'
_diffrn_measurement_device_type 'XtaLAB Synergy, Dualflex, HyPix'
_diffrn_measurement_method '\w scans'
_diffrn_orient_matrix_type 'CrysAlisPro convention (1999,Acta A55,543-557)'
_diffrn_orient_matrix_UB_11 0.0196388000
_diffrn_orient_matrix_UB_12 -0.0823843000
_diffrn_orient_matrix_UB_13 -0.0493570000
_diffrn_orient_matrix_UB_21 0.0648837000
_diffrn_orient_matrix_UB_22 -0.0002363000
_diffrn_orient_matrix_UB_23 0.3174510000
_diffrn_orient_matrix_UB_31 -0.0894906000
_diffrn_orient_matrix_UB_32 -0.0181579000
_diffrn_orient_matrix_UB_33 0.2198233000
_diffrn_radiation_monochromator mirror
_diffrn_radiation_probe x-ray
_diffrn_radiation_type 'Cu K\a'
_diffrn_radiation_wavelength 1.54184
_diffrn_reflns_av_R_equivalents 0.0826
_diffrn_reflns_av_unetI/netI 0.0595
_diffrn_reflns_Laue_measured_fraction_full 0.990
_diffrn_reflns_Laue_measured_fraction_max 0.934
_diffrn_reflns_limit_h_max 12
_diffrn_reflns_limit_h_min -16
_diffrn_reflns_limit_k_max 23
_diffrn_reflns_limit_k_min -20
_diffrn_reflns_limit_l_max 4
_diffrn_reflns_limit_l_min -4
_diffrn_reflns_number 4966
_diffrn_reflns_point_group_measured_fraction_full 0.892
_diffrn_reflns_point_group_measured_fraction_max 0.821
_diffrn_reflns_theta_full 67.684
_diffrn_reflns_theta_max 76.921
_diffrn_reflns_theta_min 4.030
_diffrn_source 'micro-focus sealed X-ray tube'
_diffrn_source_type 'PhotonJet (Cu) X-ray Source'
_exptl_absorpt_coefficient_mu 2.754
_exptl_absorpt_correction_T_max 1.00000
_exptl_absorpt_correction_T_min 0.52888
_exptl_absorpt_correction_type multi-scan
_exptl_absorpt_process_details
;
CrysAlisPro 1.171.41.120a (Rigaku Oxford Diffraction, 2021)
Empirical absorption correction using spherical harmonics,
implemented in SCALE3 ABSPACK scaling algorithm.
;
_exptl_crystal_colour 'clear yellowish yellow'
_exptl_crystal_colour_lustre clear
_exptl_crystal_colour_modifier yellowish
_exptl_crystal_colour_primary yellow
_exptl_crystal_density_diffrn 1.475
_exptl_crystal_description needle
_exptl_crystal_F_000 456
_exptl_crystal_size_max 0.254
_exptl_crystal_size_mid 0.135
_exptl_crystal_size_min 0.048
_refine_diff_density_max 0.472
_refine_diff_density_min -0.391
_refine_diff_density_rms 0.075
_refine_ls_abs_structure_details
;
 Flack x determined using 395 quotients [(I+)-(I-)]/[(I+)+(I-)]
 (Parsons, Flack and Wagner, Acta Cryst. B69 (2013) 249-259).
;
_refine_ls_abs_structure_Flack -0.02(7)
_refine_ls_extinction_method none
_refine_ls_goodness_of_fit_ref 1.122
_refine_ls_hydrogen_treatment constr
_refine_ls_matrix_type full
_refine_ls_number_parameters 138
_refine_ls_number_reflns 1696
_refine_ls_number_restraints 1
_refine_ls_restrained_S_all 1.121
_refine_ls_R_factor_all 0.0894
_refine_ls_R_factor_gt 0.0704
_refine_ls_shift/su_max 0.000
_refine_ls_shift/su_mean 0.000
_refine_ls_structure_factor_coef Fsqd
_refine_ls_weighting_details 'w=1/[\s^2^(Fo^2^)+(0.1196P)^2^+0.6250P] where P=(Fo^2^+2Fc^2^)/3'
_refine_ls_weighting_scheme calc
_refine_ls_wR_factor_gt 0.1981
_refine_ls_wR_factor_ref 0.2219
_reflns_Friedel_coverage 0.525
_reflns_Friedel_fraction_full 0.757
_reflns_Friedel_fraction_max 0.666
_reflns_number_gt 1298
_reflns_number_total 1696
_reflns_threshold_expression 'I > 2\s(I)'
_cod_data_source_file d2ra00049k2.cif
_cod_data_source_block exp_240_auto
_cod_database_code 7244464
_shelx_shelxl_version_number 2018/3
_chemical_oxdiff_formula CHNO
_shelx_space_group_comment
;
The symmetry employed for this shelxl refinement is uniquely defined
by the following loop, which should always be used as a source of
symmetry information in preference to the above space-group names.
They are only intended as comments.
;
_shelx_estimated_absorpt_t_max 0.879
_shelx_estimated_absorpt_t_min 0.541
_diffrn_oxdiff_digest_frames
;
014985b5738fa606a317642c4979a6368900025107a
;
_reflns_odcompleteness_completeness 99.28
_reflns_odcompleteness_iscentric 1
_reflns_odcompleteness_theta 66.97
_olex2_refinement_description
;
1. Fixed Uiso
 At 1.2 times of:
  All C(H) groups
 At 1.5 times of:
  All C(H,H,H) groups
2.a Aromatic/amide H refined with riding coordinates:
 C3(H3), C2(H2)
2.b Idealised Me refined as rotating group:
 C13(H13A,H13B,H13C), C11(H11A,H11B,H11C)
;
_smtbx_masks_void_probe_radius 1.2
_smtbx_masks_void_truncation_radius 1.2
_olex2_submission_special_instructions 'No special instructions were received'
_oxdiff_exptl_absorpt_empirical_details
;
Empirical correction (ABSPACK) includes:
- Absorption correction using spherical harmonics
- Frame scaling
;
_oxdiff_exptl_absorpt_empirical_full_max 3.196
_oxdiff_exptl_absorpt_empirical_full_min 0.231

loop_
_space_group_symop_operation_xyz
'x, y, z'
'-x, -y, z+1/2'
'x+1/2, -y+1/2, z'
'-x+1/2, y+1/2, z+1/2'

loop_
_atom_site_label
_atom_site_type_symbol
_atom_site_fract_x
_atom_site_fract_y
_atom_site_fract_z
_atom_site_U_iso_or_equiv
_atom_site_adp_type
_atom_site_occupancy
_atom_site_site_symmetry_order
_atom_site_calc_flag
_atom_site_refinement_flags_posn
_atom_site_refinement_flags_adp
_atom_site_refinement_flags_occupancy
_atom_site_disorder_assembly
_atom_site_disorder_group
S8 S -0.55444(13) -0.57664(10) -0.5385(7) 0.0649(6) Uani 1 1 d . . . . .
O12 O -0.5709(4) -0.8449(3) -0.6091(19) 0.072(2) Uani 1 1 d . . . . .
O10 O -0.3605(4) -0.6015(3) -0.187(2) 0.0731(16) Uani 1 1 d . . . . .
N6 N -0.6390(4) -0.7001(3) -0.704(2) 0.0589(16) Uani 1 1 d . . . . .
C5 C -0.5512(5) -0.7171(4) -0.552(3) 0.0556(16) Uani 1 1 d . . . . .
C1 C -0.4051(6) -0.6653(5) -0.281(2) 0.061(2) Uani 1 1 d . . . . .
C9 C -0.4948(6) -0.6577(4) -0.443(2) 0.060(2) Uani 1 1 d . . . . .
C7 C -0.6464(5) -0.6293(4) -0.712(2) 0.0570(18) Uani 1 1 d . . . . .
C4 C -0.5145(6) -0.7891(4) -0.504(3) 0.066(2) Uani 1 1 d . . . . .
N15 N -0.7934(6) -0.5635(4) -0.984(3) 0.089(3) Uani 1 1 d . . . . .
C3 C -0.4258(6) -0.7959(5) -0.340(3) 0.070(2) Uani 1 1 d . . . . .
H3 H -0.401194 -0.842426 -0.297230 0.084 Uiso 1 1 calc R U . . .
C2 C -0.3723(6) -0.7348(5) -0.237(3) 0.070(2) Uani 1 1 d . . . . .
H2 H -0.312022 -0.741931 -0.134850 0.084 Uiso 1 1 calc R U . . .
C14 C -0.7284(7) -0.5933(5) -0.859(3) 0.069(2) Uani 1 1 d . . . . .
C13 C -0.5382(7) -0.9169(4) -0.562(4) 0.079(2) Uani 1 1 d . . . . .
H13A H -0.530479 -0.926339 -0.324669 0.119 Uiso 1 1 calc R U . . .
H13B H -0.476696 -0.923306 -0.673832 0.119 Uiso 1 1 calc R U . . .
H13C H -0.584931 -0.950471 -0.654585 0.119 Uiso 1 1 calc R U . . .
C11 C -0.2685(6) -0.6085(5) -0.027(3) 0.082(2) Uani 1 1 d . . . . .
H11A H -0.276780 -0.630901 0.190221 0.123 Uiso 1 1 calc R U . . .
H11B H -0.239762 -0.560938 -0.000117 0.123 Uiso 1 1 calc R U . . .
H11C H -0.226619 -0.638481 -0.163913 0.123 Uiso 1 1 calc R U . . .

loop_
_atom_site_aniso_label
_atom_site_aniso_U_11
_atom_site_aniso_U_22
_atom_site_aniso_U_33
_atom_site_aniso_U_23
_atom_site_aniso_U_13
_atom_site_aniso_U_12
S8 0.0610(11) 0.0614(10) 0.0722(13) -0.0009(13) -0.0073(13) -0.0013(8)
O12 0.068(3) 0.055(3) 0.093(6) 0.002(3) -0.010(3) -0.001(2)
O10 0.059(3) 0.074(3) 0.086(4) -0.004(3) -0.014(3) -0.002(3)
N6 0.049(3) 0.066(4) 0.062(4) -0.001(3) 0.001(3) 0.000(3)
C5 0.050(4) 0.065(4) 0.052(4) -0.004(5) -0.003(4) -0.004(3)
C1 0.051(4) 0.072(5) 0.060(5) 0.000(4) -0.001(4) 0.001(4)
C9 0.062(5) 0.059(4) 0.060(5) 0.002(3) -0.001(4) 0.002(3)
C7 0.045(4) 0.066(4) 0.059(5) -0.006(4) -0.007(3) 0.002(3)
C4 0.071(5) 0.058(4) 0.069(6) 0.001(5) 0.013(5) -0.007(3)
N15 0.074(5) 0.073(4) 0.119(9) 0.005(5) -0.017(6) 0.004(3)
C3 0.064(5) 0.070(5) 0.075(6) 0.009(5) -0.006(5) 0.010(4)
C2 0.059(5) 0.077(5) 0.074(6) 0.004(5) -0.009(5) 0.002(4)
C14 0.062(5) 0.067(5) 0.078(6) 0.000(4) 0.001(5) 0.001(4)
C13 0.079(5) 0.062(4) 0.096(7) 0.012(6) -0.005(7) -0.003(4)
C11 0.062(5) 0.103(6) 0.080(6) -0.002(7) -0.019(6) -0.017(4)

loop_
_atom_type_symbol
_atom_type_description
_atom_type_scat_dispersion_real
_atom_type_scat_dispersion_imag
_atom_type_scat_source
C C 0.0181 0.0091 'International Tables Vol C Tables 4.2.6.8 and 6.1.1.4'
H H 0.0000 0.0000 'International Tables Vol C Tables 4.2.6.8 and 6.1.1.4'
N N 0.0311 0.0180 'International Tables Vol C Tables 4.2.6.8 and 6.1.1.4'
O O 0.0492 0.0322 'International Tables Vol C Tables 4.2.6.8 and 6.1.1.4'
S S 0.3331 0.5567 'International Tables Vol C Tables 4.2.6.8 and 6.1.1.4'

loop_
_geom_angle_atom_site_label_1
_geom_angle_atom_site_label_2
_geom_angle_atom_site_label_3
_geom_angle
_geom_angle_site_symmetry_1
_geom_angle_site_symmetry_3
_geom_angle_publ_flag
C7 S8 C9 87.5(4) . . ?
C4 O12 C13 119.0(7) . . ?
C1 O10 C11 116.2(7) . . ?
C7 N6 C5 107.6(6) . . ?
N6 C5 C9 116.2(7) . . ?
N6 C5 C4 125.0(7) . . ?
C9 C5 C4 118.7(7) . . ?
O10 C1 C9 115.7(7) . . ?
C2 C1 O10 127.8(8) . . ?
C2 C1 C9 116.5(8) . . ?
C5 C9 S8 109.5(6) . . ?
C1 C9 S8 127.1(6) . . ?
C1 C9 C5 123.4(7) . . ?
N6 C7 S8 119.1(5) . . ?
N6 C7 C14 122.1(7) . . ?
C14 C7 S8 118.8(6) . . ?
O12 C4 C5 117.1(8) . . ?
O12 C4 C3 125.7(7) . . ?
C3 C4 C5 117.2(7) . . ?
C4 C3 H3 119.1 . . ?
C4 C3 C2 121.8(8) . . ?
C2 C3 H3 119.1 . . ?
C1 C2 C3 122.3(8) . . ?
C1 C2 H2 118.8 . . ?
C3 C2 H2 118.8 . . ?
N15 C14 C7 178.3(11) . . ?
O12 C13 H13A 109.5 . . ?
O12 C13 H13B 109.5 . . ?
O12 C13 H13C 109.5 . . ?
H13A C13 H13B 109.5 . . ?
H13A C13 H13C 109.5 . . ?
H13B C13 H13C 109.5 . . ?
O10 C11 H11A 109.5 . . ?
O10 C11 H11B 109.5 . . ?
O10 C11 H11C 109.5 . . ?
H11A C11 H11B 109.5 . . ?
H11A C11 H11C 109.5 . . ?
H11B C11 H11C 109.5 . . ?

loop_
_geom_bond_atom_site_label_1
_geom_bond_atom_site_label_2
_geom_bond_distance
_geom_bond_site_symmetry_2
_geom_bond_publ_flag
S8 C9 1.732(8) . ?
S8 C7 1.729(7) . ?
O12 C4 1.345(10) . ?
O12 C13 1.403(9) . ?
O10 C1 1.369(10) . ?
O10 C11 1.418(10) . ?
N6 C5 1.381(10) . ?
N6 C7 1.298(9) . ?
C5 C9 1.400(11) . ?
C5 C4 1.421(11) . ?
C1 C9 1.395(12) . ?
C1 C2 1.357(11) . ?
C7 C14 1.427(12) . ?
C4 C3 1.385(13) . ?
N15 C14 1.156(12) . ?
C3 H3 0.9300 . ?
C3 C2 1.396(13) . ?
C2 H2 0.9300 . ?
C13 H13A 0.9600 . ?
C13 H13B 0.9600 . ?
C13 H13C 0.9600 . ?
C11 H11A 0.9600 . ?
C11 H11B 0.9600 . ?
C11 H11C 0.9600 . ?

loop_
_geom_torsion_atom_site_label_1
_geom_torsion_atom_site_label_2
_geom_torsion_atom_site_label_3
_geom_torsion_atom_site_label_4
_geom_torsion
_geom_torsion_site_symmetry_1
_geom_torsion_site_symmetry_2
_geom_torsion_site_symmetry_3
_geom_torsion_site_symmetry_4
_geom_torsion_publ_flag
O12 C4 C3 C2 -179.5(10) . . . . ?
O10 C1 C9 S8 0.4(13) . . . . ?
O10 C1 C9 C5 -178.9(9) . . . . ?
O10 C1 C2 C3 178.8(10) . . . . ?
N6 C5 C9 S8 -0.3(11) . . . . ?
N6 C5 C9 C1 179.1(9) . . . . ?
N6 C5 C4 O12 -1.5(15) . . . . ?
N6 C5 C4 C3 -178.7(10) . . . . ?
C5 N6 C7 S8 -1.3(10) . . . . ?
C5 N6 C7 C14 179.0(9) . . . . ?
C5 C4 C3 C2 -2.5(15) . . . . ?
C9 S8 C7 N6 1.0(8) . . . . ?
C9 S8 C7 C14 -179.3(8) . . . . ?
C9 C5 C4 O12 179.6(8) . . . . ?
C9 C5 C4 C3 2.3(13) . . . . ?
C9 C1 C2 C3 -1.5(14) . . . . ?
C7 S8 C9 C5 -0.3(7) . . . . ?
C7 S8 C9 C1 -179.7(8) . . . . ?
C7 N6 C5 C9 1.0(11) . . . . ?
C7 N6 C5 C4 -178.0(9) . . . . ?
C4 C5 C9 S8 178.7(8) . . . . ?
C4 C5 C9 C1 -1.8(14) . . . . ?
C4 C3 C2 C1 2.2(17) . . . . ?
C2 C1 C9 S8 -179.3(8) . . . . ?
C2 C1 C9 C5 1.4(13) . . . . ?
C13 O12 C4 C5 -179.0(10) . . . . ?
C13 O12 C4 C3 -2.0(17) . . . . ?
C11 O10 C1 C9 -179.0(8) . . . . ?
C11 O10 C1 C2 0.7(15) . . . . ?
